data_2201891
loop_
_publ_author_name
'P.r. Seshadri'
M.yogavel
'T. Joseph Rajan'
D.velmurugan
'S.shanmuga Sundara Raj'
H.-K.fun

_publ_section_title
10-[2-(4-Acetylpiperzin-1-yl)ethyl]-9-(4-chlorophenyl)-3,3,6,6-tetramethyl-3,4,6,7,9,10-hexahydro-2<i>H</i>,5<i>H</i>-acridine-1,8-dione
_journal_issue 5
_journal_name_full 'Acta Crystallographica Section E'
_journal_page_first o696
_journal_page_last o698
_journal_paper_doi 10.1107/S1600536803007530
_journal_volume 59
_journal_year 2003
_chemical_formula_moiety 'C31 H40 Cl N3 O3'
_chemical_formula_sum 'C31 H40 Cl N3 O3'
_chemical_formula_weight 538.11
_chemical_melting_point 486.0(10)
_chemical_name_systematic
;
10-[2-(4-acetylpiperzain-1-yl)ethyl]-9-(4-chlorophenyl)-3,3,6,6-tetramethyl-
3,4,6,7,9,10-hexahydro-2H,5H-acridine-1,8-dione
;
_space_group_IT_number 14
_symmetry_cell_setting monoclinic
_symmetry_space_group_name_Hall '-P 2yn'
_symmetry_space_group_name_H-M 'P 1 21/n 1'
_atom_sites_solution_hydrogens geom
_atom_sites_solution_primary direct
_atom_sites_solution_secondary difmap
_audit_creation_method SHELXL-97
_cell_angle_alpha 90.00
_cell_angle_beta 101.4920(10)
_cell_angle_gamma 90.00
_cell_formula_units_Z 4
_cell_length_a 10.3624(6)
_cell_length_b 21.4915(12)
_cell_length_c 13.5314(8)
_cell_measurement_reflns_used 4320
_cell_measurement_temperature 293(2)
_cell_measurement_theta_max 28.33
_cell_measurement_theta_min 1.80
_cell_volume 2953.1(3)
_computing_cell_refinement 'SAINT (Siemens, 1996)'
_computing_data_collection 'SMART (Siemens, 1996)'
_computing_data_reduction SAINT
_computing_molecular_graphics
;
ZORTEP (Zsolnai, 1997) and PLATON (Spek, 1990)
;
_computing_publication_material 'SHELXL97 and PARST (Nardelli, 1995)'
_computing_structure_refinement 'SHELXL97 (Sheldrick, 1997)'
_computing_structure_solution 'SHELXS97 (Sheldrick, 1997)'
_diffrn_ambient_temperature 293(2)
_diffrn_measured_fraction_theta_full 0.955
_diffrn_measured_fraction_theta_max 0.955
_diffrn_measurement_device_type
;
Siemens SMART CCD area detector diffractometer
;
_diffrn_measurement_method '\w scans'
_diffrn_radiation_monochromator graphite
_diffrn_radiation_source 'fine-focus sealed tube'
_diffrn_radiation_type MoK\a
_diffrn_radiation_wavelength 0.71073
_diffrn_reflns_av_R_equivalents 0.1184
_diffrn_reflns_av_sigmaI/netI 0.1755
_diffrn_reflns_limit_h_max 13
_diffrn_reflns_limit_h_min -13
_diffrn_reflns_limit_k_max 28
_diffrn_reflns_limit_k_min -25
_diffrn_reflns_limit_l_max 17
_diffrn_reflns_limit_l_min -13
_diffrn_reflns_number 19702
_diffrn_reflns_theta_full 28.33
_diffrn_reflns_theta_max 28.33
_diffrn_reflns_theta_min 1.80
_diffrn_standards_decay_% 0
_diffrn_standards_number 0
_exptl_absorpt_coefficient_mu 0.165
_exptl_absorpt_correction_type none
_exptl_crystal_colour 'light yellow'
_exptl_crystal_density_diffrn 1.210
_exptl_crystal_density_method 'not measured'
_exptl_crystal_description plate
_exptl_crystal_F_000 1152
_exptl_crystal_size_max 0.50
_exptl_crystal_size_mid 0.24
_exptl_crystal_size_min 0.14
_refine_diff_density_max 0.618
_refine_diff_density_min -0.249
_refine_ls_extinction_method none
_refine_ls_goodness_of_fit_ref 0.904
_refine_ls_hydrogen_treatment constr
_refine_ls_matrix_type full
_refine_ls_number_parameters 348
_refine_ls_number_reflns 7195
_refine_ls_number_restraints 0
_refine_ls_restrained_S_all 0.904
_refine_ls_R_factor_all 0.2386
_refine_ls_R_factor_gt 0.0791
_refine_ls_shift/su_max <0.001
_refine_ls_shift/su_mean <0.001
_refine_ls_structure_factor_coef Fsqd
_refine_ls_weighting_details ' w = 1/[\s^2^(Fo^2^)+(0.0816P)^2^] where P = (Fo^2^+2Fc^2^)/3 '
_refine_ls_weighting_scheme calc
_refine_ls_wR_factor_gt 0.1606
_refine_ls_wR_factor_ref 0.2163
_reflns_number_gt 2446
_reflns_number_total 7195
_reflns_threshold_expression I>2\s(I)
_cod_data_source_file ci6207.cif
_cod_data_source_block I
_cod_depositor_comments
;
The following automatic conversions were performed:
'_symmetry_cell_setting' value 'Monoclinic' changed to 'monoclinic'
according to '/home/saulius/struct/CIF-dictionaries/cif_core.dic'
dictionary named 'cif_core.dic' version 2.4.1 from 2010-06-29.

Automatic conversion script
Id: cif_fix_enum 1527 2010-12-29 10:47:43Z saulius 

The following automatic conversions were performed:

'_chemical_melting_point' value '485-487 K' was changed to
'486.0(10)' - the average value was taken and precision was
estimated.

Automatic conversion script
Id: cif_fix_values 1646 2011-03-28 12:23:43Z adriana 

The following automatic conversions were performed:

'_chemical_melting_point' value '485-487 K' was changed to
'486.0(10)' - the average value was taken and precision was
estimated.

'_symmetry_cell_setting' value 'Monoclinic' changed to
'monoclinic' according to
/home/saulius/struct/CIF-dictionaries/cif_core.dic dictionary named
'cif_core.dic' version 2.4.1 from 2010-06-29.

Automatic conversion script
Id: cif_fix_values 1715 2011-07-08 13:25:40Z adriana 
;
_cod_original_sg_symbol_H-M 'P 21/n'
_cod_database_code 2201891
_cod_database_fobs_code 2201891

loop_
_symmetry_equiv_pos_as_xyz
'x, y, z'
'-x+1/2, y+1/2, -z+1/2'
'-x, -y, -z'
'x-1/2, -y-1/2, z-1/2'

loop_
_atom_site_label
_atom_site_fract_x
_atom_site_fract_y
_atom_site_fract_z
_atom_site_U_iso_or_equiv
_atom_site_adp_type
_atom_site_calc_flag
_atom_site_refinement_flags
_atom_site_occupancy
_atom_site_disorder_assembly
_atom_site_disorder_group
_atom_site_type_symbol
Cl1 0.69046(13) 0.03634(6) 0.57454(13) 0.1220(6) Uani d . 1 . . Cl
O1 0.1304(2) 0.23575(12) 0.4932(2) 0.0633(7) Uani d . 1 . . O
O2 0.4961(2) 0.36457(12) 0.4605(2) 0.0629(7) Uani d . 1 . . O
O3 0.5716(4) -0.08411(15) 0.1789(3) 0.1189(14) Uani d . 1 . . O
C1 0.1158(3) 0.22185(15) 0.4033(3) 0.0471(9) Uani d . 1 . . C
C1A 0.2214(3) 0.22942(14) 0.3476(3) 0.0387(8) Uani d . 1 . . C
C2 -0.0145(3) 0.19858(19) 0.3457(3) 0.0635(11) Uani d . 1 . . C
H2A -0.0655 0.2336 0.3136 0.076 Uiso calc R 1 . . H
H2B -0.0630 0.1799 0.3925 0.076 Uiso calc R 1 . . H
C3 0.0004(3) 0.1512(2) 0.2661(3) 0.0597(11) Uani d . 1 . . C
C4 0.0824(3) 0.18172(17) 0.1948(3) 0.0522(10) Uani d . 1 . . C
H4A 0.1108 0.1494 0.1538 0.063 Uiso calc R 1 . . H
H4B 0.0260 0.2100 0.1497 0.063 Uiso calc R 1 . . H
C4A 0.2011(3) 0.21679(14) 0.2478(3) 0.0373(8) Uani d . 1 . . C
C5 0.4395(3) 0.32298(14) 0.1571(2) 0.0415(8) Uani d . 1 . . C
H5A 0.3737 0.3514 0.1213 0.050 Uiso calc R 1 . . H
H5B 0.4648 0.2953 0.1076 0.050 Uiso calc R 1 . . H
C5A 0.3780(3) 0.28474(14) 0.2299(2) 0.0354(8) Uani d . 1 . . C
C6 0.5608(3) 0.36065(16) 0.2075(3) 0.0479(9) Uani d . 1 . . C
C7 0.5263(4) 0.39454(16) 0.2979(3) 0.0576(10) Uani d . 1 . . C
H7A 0.6038 0.4163 0.3335 0.069 Uiso calc R 1 . . H
H7B 0.4591 0.4254 0.2738 0.069 Uiso calc R 1 . . H
C8 0.4774(3) 0.35183(17) 0.3701(3) 0.0487(10) Uani d . 1 . . C
C8A 0.4044(3) 0.29643(14) 0.3294(2) 0.0377(8) Uani d . 1 . . C
C9 0.3517(3) 0.25538(15) 0.4023(2) 0.0416(9) Uani d . 1 . . C
H9 0.3352 0.2814 0.4579 0.050 Uiso calc R 1 . . H
N10 0.2885(2) 0.23827(11) 0.18920(19) 0.0359(7) Uani d . 1 . . N
C11 0.0683(4) 0.09327(18) 0.3143(3) 0.0804(14) Uani d . 1 . . C
H11A 0.1580 0.1029 0.3444 0.121 Uiso calc R 1 . . H
H11B 0.0666 0.0618 0.2637 0.121 Uiso calc R 1 . . H
H11C 0.0235 0.0784 0.3652 0.121 Uiso calc R 1 . . H
C12 -0.1351(4) 0.1333(2) 0.2022(4) 0.1033(18) Uani d . 1 . . C
H12A -0.1882 0.1147 0.2448 0.155 Uiso calc R 1 . . H
H12B -0.1232 0.1042 0.1510 0.155 Uiso calc R 1 . . H
H12C -0.1782 0.1700 0.1711 0.155 Uiso calc R 1 . . H
C13 0.6786(3) 0.31717(18) 0.2418(3) 0.0652(11) Uani d . 1 . . C
H13A 0.6941 0.2933 0.1853 0.098 Uiso calc R 1 . . H
H13B 0.6600 0.2895 0.2929 0.098 Uiso calc R 1 . . H
H13C 0.7554 0.3414 0.2686 0.098 Uiso calc R 1 . . H
C14 0.5948(4) 0.40778(18) 0.1312(3) 0.0718(12) Uani d . 1 . . C
H14A 0.6733 0.4299 0.1610 0.108 Uiso calc R 1 . . H
H14B 0.5234 0.4367 0.1127 0.108 Uiso calc R 1 . . H
H14C 0.6088 0.3862 0.0721 0.108 Uiso calc R 1 . . H
C15 0.4429(3) 0.20189(16) 0.4471(3) 0.0432(9) Uani d . 1 . . C
C16 0.5410(4) 0.17892(17) 0.4016(3) 0.0579(10) Uani d . 1 . . C
H16 0.5561 0.1973 0.3427 0.069 Uiso calc R 1 . . H
C17 0.6173(4) 0.12873(18) 0.4428(3) 0.0695(12) Uani d . 1 . . C
H17 0.6838 0.1141 0.4118 0.083 Uiso calc R 1 . . H
C18 0.5959(4) 0.10113(19) 0.5272(4) 0.0731(13) Uani d . 1 . . C
C19 0.5014(5) 0.1228(2) 0.5748(4) 0.0911(16) Uani d . 1 . . C
H19 0.4871 0.1038 0.6334 0.109 Uiso calc R 1 . . H
C20 0.4270(4) 0.1732(2) 0.5351(3) 0.0750(13) Uani d . 1 . . C
H20 0.3637 0.1885 0.5688 0.090 Uiso calc R 1 . . H
C21 0.2778(3) 0.21903(16) 0.0836(2) 0.0467(9) Uani d . 1 . . C
H21A 0.2820 0.2556 0.0422 0.056 Uiso calc R 1 . . H
H21B 0.1932 0.1992 0.0601 0.056 Uiso calc R 1 . . H
C22 0.3863(4) 0.17441(16) 0.0711(3) 0.0588(11) Uani d . 1 . . C
H22A 0.3788 0.1652 -0.0001 0.071 Uiso calc R 1 . . H
H22B 0.4708 0.1943 0.0947 0.071 Uiso calc R 1 . . H
N23 0.3824(3) 0.11627(13) 0.1259(2) 0.0550(8) Uani d . 1 . . N
C24 0.2969(4) 0.07022(17) 0.0676(3) 0.0645(12) Uani d . 1 . . C
H24A 0.3315 0.0590 0.0084 0.077 Uiso calc R 1 . . H
H24B 0.2100 0.0879 0.0449 0.077 Uiso calc R 1 . . H
C25 0.2864(4) 0.01334(18) 0.1284(4) 0.0815(15) Uani d . 1 . . C
H25A 0.2447 0.0236 0.1844 0.098 Uiso calc R 1 . . H
H25B 0.2325 -0.0175 0.0869 0.098 Uiso calc R 1 . . H
N26 0.4175(3) -0.01207(15) 0.1665(3) 0.0818(12) Uani d . 1 . . N
C27 0.5076(5) 0.0329(2) 0.2214(4) 0.0976(17) Uani d . 1 . . C
H27A 0.5949 0.0148 0.2394 0.117 Uiso calc R 1 . . H
H27B 0.4794 0.0442 0.2832 0.117 Uiso calc R 1 . . H
C28 0.5123(4) 0.08952(19) 0.1588(4) 0.0767(14) Uani d . 1 . . C
H28A 0.5699 0.1201 0.1976 0.092 Uiso calc R 1 . . H
H28B 0.5485 0.0787 0.1002 0.092 Uiso calc R 1 . . H
C29 0.4566(5) -0.0684(2) 0.1500(4) 0.0753(13) Uani d . 1 . . C
C30 0.3606(5) -0.1136(2) 0.0963(5) 0.114(2) Uani d . 1 . . C
H30A 0.4061 -0.1501 0.0810 0.171 Uiso calc R 1 . . H
H30B 0.3137 -0.0953 0.0348 0.171 Uiso calc R 1 . . H
H30C 0.2995 -0.1247 0.1382 0.171 Uiso calc R 1 . . H

loop_
_atom_site_aniso_label
_atom_site_aniso_U_11
_atom_site_aniso_U_22
_atom_site_aniso_U_33
_atom_site_aniso_U_12
_atom_site_aniso_U_13
_atom_site_aniso_U_23
Cl1 0.1015(10) 0.0847(9) 0.1648(15) 0.0122(7) -0.0096(10) 0.0611(9)
O1 0.0683(18) 0.0767(19) 0.0541(18) -0.0027(14) 0.0350(14) -0.0008(16)
O2 0.0694(18) 0.0730(18) 0.0472(17) -0.0212(13) 0.0141(14) -0.0134(15)
O3 0.093(3) 0.101(3) 0.163(4) 0.043(2) 0.027(2) 0.025(2)
C1 0.051(2) 0.046(2) 0.048(2) 0.0032(17) 0.0177(19) 0.002(2)
C1A 0.0348(19) 0.0411(19) 0.042(2) 0.0015(15) 0.0119(16) -0.0001(18)
C2 0.042(2) 0.090(3) 0.064(3) 0.001(2) 0.025(2) 0.000(3)
C3 0.041(2) 0.083(3) 0.060(3) -0.018(2) 0.022(2) 0.001(2)
C4 0.040(2) 0.072(2) 0.046(2) -0.0090(18) 0.0107(17) -0.002(2)
C4A 0.0334(18) 0.0391(18) 0.041(2) 0.0039(14) 0.0117(16) -0.0010(18)
C5 0.047(2) 0.0424(19) 0.038(2) -0.0016(16) 0.0144(16) 0.0039(17)
C5A 0.0350(18) 0.0369(18) 0.036(2) 0.0026(15) 0.0097(15) 0.0004(17)
C6 0.056(2) 0.048(2) 0.042(2) -0.0124(18) 0.0169(18) -0.0026(19)
C7 0.077(3) 0.050(2) 0.050(2) -0.021(2) 0.020(2) -0.002(2)
C8 0.045(2) 0.058(2) 0.044(2) -0.0052(18) 0.0118(18) -0.008(2)
C8A 0.0382(19) 0.0425(19) 0.034(2) -0.0038(15) 0.0116(16) -0.0007(17)
C9 0.044(2) 0.051(2) 0.0321(19) -0.0066(16) 0.0125(16) -0.0044(17)
N10 0.0372(15) 0.0418(15) 0.0304(16) -0.0028(12) 0.0106(13) -0.0029(14)
C11 0.104(4) 0.064(3) 0.080(3) -0.022(3) 0.037(3) 0.004(3)
C12 0.053(3) 0.171(5) 0.090(4) -0.055(3) 0.023(3) -0.016(4)
C13 0.042(2) 0.084(3) 0.073(3) -0.010(2) 0.018(2) 0.001(2)
C14 0.088(3) 0.067(3) 0.068(3) -0.027(2) 0.036(2) 0.005(2)
C15 0.045(2) 0.053(2) 0.0307(19) -0.0123(17) 0.0049(17) 0.0045(18)
C16 0.068(3) 0.064(2) 0.043(2) 0.002(2) 0.014(2) 0.010(2)
C17 0.070(3) 0.064(3) 0.071(3) 0.014(2) 0.006(2) 0.013(3)
C18 0.064(3) 0.061(3) 0.084(4) -0.007(2) -0.008(3) 0.034(3)
C19 0.079(3) 0.110(4) 0.085(4) 0.007(3) 0.020(3) 0.060(3)
C20 0.064(3) 0.096(3) 0.068(3) 0.001(2) 0.020(2) 0.033(3)
C21 0.055(2) 0.050(2) 0.037(2) -0.0054(17) 0.0126(17) -0.0034(19)
C22 0.066(3) 0.052(2) 0.068(3) -0.005(2) 0.036(2) -0.013(2)
N23 0.0503(19) 0.0448(18) 0.071(2) 0.0002(15) 0.0137(17) -0.0070(17)
C24 0.049(2) 0.053(2) 0.091(3) 0.0048(19) 0.013(2) -0.004(2)
C25 0.061(3) 0.050(3) 0.134(4) 0.008(2) 0.021(3) 0.001(3)
N26 0.072(2) 0.043(2) 0.124(3) 0.0112(18) 0.003(2) -0.004(2)
C27 0.085(3) 0.070(3) 0.122(5) 0.003(3) -0.020(3) -0.004(3)
C28 0.054(3) 0.067(3) 0.103(4) -0.003(2) 0.003(3) -0.013(3)
C29 0.079(3) 0.057(3) 0.098(4) 0.012(3) 0.039(3) 0.021(3)
C30 0.121(4) 0.053(3) 0.182(6) -0.003(3) 0.067(4) -0.014(3)

loop_
_atom_type_symbol
_atom_type_description
_atom_type_scat_dispersion_real
_atom_type_scat_dispersion_imag
_atom_type_scat_source
C C 0.0033 0.0016 'International Tables Vol C Tables 4.2.6.8 and 6.1.1.4'
H H 0.0000 0.0000 'International Tables Vol C Tables 4.2.6.8 and 6.1.1.4'
N N 0.0061 0.0033 'International Tables Vol C Tables 4.2.6.8 and 6.1.1.4'
O O 0.0106 0.0060 'International Tables Vol C Tables 4.2.6.8 and 6.1.1.4'
Cl Cl 0.1484 0.1585 'International Tables Vol C Tables 4.2.6.8 and 6.1.1.4'

loop_
_geom_angle_atom_site_label_1
_geom_angle_atom_site_label_2
_geom_angle_atom_site_label_3
_geom_angle
_geom_angle_publ_flag
O1 C1 C1A 121.8(3) ?
O1 C1 C2 120.9(3) ?
C1A C1 C2 117.3(3) ?
C4A C1A C1 120.7(3) ?
C4A C1A C9 120.6(3) ?
C1 C1A C9 118.6(3) ?
C1 C2 C3 112.6(3) ?
C1 C2 H2A 109.1 ?
C3 C2 H2A 109.1 ?
C1 C2 H2B 109.1 ?
C3 C2 H2B 109.1 ?
H2A C2 H2B 107.8 ?
C2 C3 C11 110.6(3) ?
C2 C3 C12 110.9(3) ?
C11 C3 C12 109.2(4) ?
C2 C3 C4 107.8(3) ?
C11 C3 C4 110.5(3) ?
C12 C3 C4 107.8(3) ?
C4A C4 C3 114.4(3) ?
C4A C4 H4A 108.7 ?
C3 C4 H4A 108.7 ?
C4A C4 H4B 108.7 ?
C3 C4 H4B 108.7 ?
H4A C4 H4B 107.6 ?
C1A C4A N10 120.8(3) ?
C1A C4A C4 121.9(3) ?
N10 C4A C4 117.3(3) ?
C5A C5 C6 114.1(3) ?
C5A C5 H5A 108.7 ?
C6 C5 H5A 108.7 ?
C5A C5 H5B 108.7 ?
C6 C5 H5B 108.7 ?
H5A C5 H5B 107.6 ?
C8A C5A N10 120.9(3) ?
C8A C5A C5 121.5(3) ?
N10 C5A C5 117.6(3) ?
C7 C6 C13 110.4(3) ?
C7 C6 C5 107.9(3) ?
C13 C6 C5 110.2(3) ?
C7 C6 C14 110.2(3) ?
C13 C6 C14 109.2(3) ?
C5 C6 C14 109.0(3) ?
C8 C7 C6 113.2(3) ?
C8 C7 H7A 108.9 ?
C6 C7 H7A 108.9 ?
C8 C7 H7B 108.9 ?
C6 C7 H7B 108.9 ?
H7A C7 H7B 107.8 ?
O2 C8 C8A 121.6(3) ?
O2 C8 C7 120.3(3) ?
C8A C8 C7 118.1(3) ?
C5A C8A C8 121.2(3) ?
C5A C8A C9 121.3(3) ?
C8 C8A C9 117.4(3) ?
C8A C9 C1A 107.6(3) ?
C8A C9 C15 115.1(3) ?
C1A C9 C15 109.7(3) ?
C8A C9 H9 108.1 ?
C1A C9 H9 108.1 ?
C15 C9 H9 108.1 ?
C4A N10 C5A 117.9(3) yes
C4A N10 C21 121.8(3) yes
C5A N10 C21 119.9(3) yes
C3 C11 H11A 109.5 ?
C3 C11 H11B 109.5 ?
H11A C11 H11B 109.5 ?
C3 C11 H11C 109.5 ?
H11A C11 H11C 109.5 ?
H11B C11 H11C 109.5 ?
C3 C12 H12A 109.5 ?
C3 C12 H12B 109.5 ?
H12A C12 H12B 109.5 ?
C3 C12 H12C 109.5 ?
H12A C12 H12C 109.5 ?
H12B C12 H12C 109.5 ?
C6 C13 H13A 109.5 ?
C6 C13 H13B 109.5 ?
H13A C13 H13B 109.5 ?
C6 C13 H13C 109.5 ?
H13A C13 H13C 109.5 ?
H13B C13 H13C 109.5 ?
C6 C14 H14A 109.5 ?
C6 C14 H14B 109.5 ?
H14A C14 H14B 109.5 ?
C6 C14 H14C 109.5 ?
H14A C14 H14C 109.5 ?
H14B C14 H14C 109.5 ?
C16 C15 C20 116.8(4) ?
C16 C15 C9 122.8(3) ?
C20 C15 C9 120.4(4) ?
C15 C16 C17 120.7(4) ?
C15 C16 H16 119.6 ?
C17 C16 H16 119.6 ?
C18 C17 C16 120.5(4) ?
C18 C17 H17 119.8 ?
C16 C17 H17 119.8 ?
C17 C18 C19 120.6(4) ?
C17 C18 Cl1 119.2(4) ?
C19 C18 Cl1 120.3(4) ?
C18 C19 C20 119.1(4) ?
C18 C19 H19 120.4 ?
C20 C19 H19 120.4 ?
C19 C20 C15 122.3(4) ?
C19 C20 H20 118.8 ?
C15 C20 H20 118.8 ?
N10 C21 C22 111.9(3) ?
N10 C21 H21A 109.2 ?
C22 C21 H21A 109.2 ?
N10 C21 H21B 109.2 ?
C22 C21 H21B 109.2 ?
H21A C21 H21B 107.9 ?
N23 C22 C21 113.0(3) ?
N23 C22 H22A 109.0 ?
C21 C22 H22A 109.0 ?
N23 C22 H22B 109.0 ?
C21 C22 H22B 109.0 ?
H22A C22 H22B 107.8 ?
C28 N23 C24 109.0(3) yes
C28 N23 C22 112.2(3) yes
C24 N23 C22 112.5(3) yes
N23 C24 C25 111.3(3) ?
N23 C24 H24A 109.4 ?
C25 C24 H24A 109.4 ?
N23 C24 H24B 109.4 ?
C25 C24 H24B 109.4 ?
H24A C24 H24B 108.0 ?
N26 C25 C24 109.7(3) ?
N26 C25 H25A 109.7 ?
C24 C25 H25A 109.7 ?
N26 C25 H25B 109.7 ?
C24 C25 H25B 109.7 ?
H25A C25 H25B 108.2 ?
C29 N26 C27 121.1(4) yes
C29 N26 C25 125.7(4) yes
C27 N26 C25 113.1(3) yes
N26 C27 C28 110.2(4) ?
N26 C27 H27A 109.6 ?
C28 C27 H27A 109.6 ?
N26 C27 H27B 109.6 ?
C28 C27 H27B 109.6 ?
H27A C27 H27B 108.1 ?
N23 C28 C27 111.4(4) ?
N23 C28 H28A 109.3 ?
C27 C28 H28A 109.3 ?
N23 C28 H28B 109.3 ?
C27 C28 H28B 109.3 ?
H28A C28 H28B 108.0 ?
O3 C29 N26 120.9(5) ?
O3 C29 C30 119.6(4) ?
N26 C29 C30 119.4(4) ?
C29 C30 H30A 109.5 ?
C29 C30 H30B 109.5 ?
H30A C30 H30B 109.5 ?
C29 C30 H30C 109.5 ?
H30A C30 H30C 109.5 ?
H30B C30 H30C 109.5 ?

loop_
_geom_bond_atom_site_label_1
_geom_bond_atom_site_label_2
_geom_bond_site_symmetry_2
_geom_bond_distance
_geom_bond_publ_flag
Cl1 C18 . 1.749(4) yes
O1 C1 . 1.232(4) yes
O2 C8 . 1.230(4) yes
O3 C29 . 1.226(5) ?
C1 C1A . 1.456(5) ?
C1 C2 . 1.504(5) ?
C1A C4A . 1.353(4) ?
C1A C9 . 1.511(4) ?
C2 C3 . 1.511(5) ?
C2 H2A . 0.97 ?
C2 H2B . 0.97 ?
C3 C11 . 1.513(5) ?
C3 C12 . 1.543(5) ?
C3 C4 . 1.553(5) ?
C4 C4A . 1.498(4) ?
C4 H4A . 0.97 ?
C4 H4B . 0.97 ?
C4A N10 . 1.396(4) yes
C5 C5A . 1.517(4) ?
C5 C6 . 1.536(4) ?
C5 H5A . 0.97 ?
C5 H5B . 0.97 ?
C5A C8A . 1.344(4) ?
C5A N10 . 1.399(4) yes
C6 C7 . 1.526(5) ?
C6 C13 . 1.534(5) ?
C6 C14 . 1.537(5) ?
C7 C8 . 1.501(5) ?
C7 H7A . 0.97 ?
C7 H7B . 0.97 ?
C8 C8A . 1.459(4) ?
C8A C9 . 1.504(4) ?
C9 C15 . 1.534(5) ?
C9 H9 . 0.98 ?
N10 C21 . 1.471(4) yes
C11 H11A . 0.96 ?
C11 H11B . 0.96 ?
C11 H11C . 0.96 ?
C12 H12A . 0.96 ?
C12 H12B . 0.96 ?
C12 H12C . 0.96 ?
C13 H13A . 0.96 ?
C13 H13B . 0.96 ?
C13 H13C . 0.96 ?
C14 H14A . 0.96 ?
C14 H14B . 0.96 ?
C14 H14C . 0.96 ?
C15 C16 . 1.380(5) ?
C15 C20 . 1.379(5) ?
C16 C17 . 1.387(5) ?
C16 H16 . 0.93 ?
C17 C18 . 1.344(6) ?
C17 H17 . 0.93 ?
C18 C19 . 1.357(6) ?
C19 C20 . 1.375(6) ?
C19 H19 . 0.93 ?
C20 H20 . 0.93 ?
C21 C22 . 1.512(4) ?
C21 H21A . 0.97 ?
C21 H21B . 0.97 ?
C22 N23 . 1.458(4) yes
C22 H22A . 0.97 ?
C22 H22B . 0.97 ?
N23 C28 . 1.449(4) yes
N23 C24 . 1.452(4) yes
C24 C25 . 1.489(5) ?
C24 H24A . 0.97 ?
C24 H24B . 0.97 ?
C25 N26 . 1.459(5) yes
C25 H25A . 0.97 ?
C25 H25B . 0.97 ?
N26 C29 . 1.310(5) yes
N26 C27 . 1.444(5) ?
C27 C28 . 1.489(6) ?
C27 H27A . 0.97 ?
C27 H27B . 0.97 ?
C28 H28A . 0.97 ?
C28 H28B . 0.97 ?
C29 C30 . 1.474(6) ?
C30 H30A . 0.96 ?
C30 H30B . 0.96 ?
C30 H30C . 0.96 ?

loop_
_geom_hbond_atom_site_label_D
_geom_hbond_atom_site_label_H
_geom_hbond_atom_site_label_A
_geom_hbond_site_symmetry_A
_geom_hbond_distance_DH
_geom_hbond_distance_HA
_geom_hbond_distance_DA
_geom_hbond_angle_DHA
_geom_hbond_publ_flag
C9 H9 O1 . 0.98 2.47 2.842(4) 102 yes
C9 H9 O2 . 0.98 2.44 2.810(4) 102 yes
C27 H27A O3 . 0.97 2.27 2.693(6) 105 yes
C24 H24B O2 4_565 0.97 2.50 3.461(4) 171 yes
C13 H13C O3 2_655 0.96 2.40 3.354(5) 171 yes

loop_
_geom_torsion_atom_site_label_1
_geom_torsion_atom_site_label_2
_geom_torsion_atom_site_label_3
_geom_torsion_atom_site_label_4
_geom_torsion
O1 C1 C1A C4A -176.7(3)
C2 C1 C1A C4A 1.0(5)
O1 C1 C1A C9 -0.3(5)
C2 C1 C1A C9 177.4(3)
O1 C1 C2 C3 -146.3(4)
C1A C1 C2 C3 36.0(4)
C1 C2 C3 C11 64.1(4)
C1 C2 C3 C12 -174.6(3)
C1 C2 C3 C4 -56.8(4)
C2 C3 C4 C4A 44.8(4)
C11 C3 C4 C4A -76.2(4)
C12 C3 C4 C4A 164.5(3)
C1 C1A C4A N10 163.8(3)
C9 C1A C4A N10 -12.5(5)
C1 C1A C4A C4 -13.8(5)
C9 C1A C4A C4 170.0(3)
C3 C4 C4A C1A -10.7(5)
C3 C4 C4A N10 171.7(3)
C6 C5 C5A C8A 17.4(4)
C6 C5 C5A N10 -165.0(3)
C5A C5 C6 C7 -47.8(4)
C5A C5 C6 C13 72.7(4)
C5A C5 C6 C14 -167.5(3)
C13 C6 C7 C8 -65.7(4)
C5 C6 C7 C8 54.7(4)
C14 C6 C7 C8 173.6(3)
C6 C7 C8 O2 150.2(3)
C6 C7 C8 C8A -31.6(5)
N10 C5A C8A C8 -168.3(3)
C5 C5A C8A C8 9.1(5)
N10 C5A C8A C9 7.4(5)
C5 C5A C8A C9 -175.2(3)
O2 C8 C8A C5A 176.2(3)
C7 C8 C8A C5A -1.9(5)
O2 C8 C8A C9 0.3(5)
C7 C8 C8A C9 -177.8(3)
C5A C8A C9 C1A -30.9(4)
C8 C8A C9 C1A 145.0(3)
C5A C8A C9 C15 91.7(4)
C8 C8A C9 C15 -92.5(4)
C4A C1A C9 C8A 33.4(4)
C1 C1A C9 C8A -143.0(3)
C4A C1A C9 C15 -92.5(4)
C1 C1A C9 C15 91.2(3)
C1A C4A N10 C5A -15.0(4)
C4 C4A N10 C5A 162.7(3)
C1A C4A N10 C21 172.5(3)
C4 C4A N10 C21 -9.8(4)
C8A C5A N10 C4A 17.7(4)
C5 C5A N10 C4A -159.8(3)
C8A C5A N10 C21 -169.6(3)
C5 C5A N10 C21 12.8(4)
C8A C9 C15 C16 -21.7(4)
C1A C9 C15 C16 99.7(4)
C8A C9 C15 C20 160.1(3)
C1A C9 C15 C20 -78.5(4)
C20 C15 C16 C17 1.0(5)
C9 C15 C16 C17 -177.2(3)
C15 C16 C17 C18 0.8(6)
C16 C17 C18 C19 -1.6(7)
C16 C17 C18 Cl1 177.9(3)
C17 C18 C19 C20 0.5(7)
Cl1 C18 C19 C20 -179.0(3)
C18 C19 C20 C15 1.5(7)
C16 C15 C20 C19 -2.2(6)
C9 C15 C20 C19 176.1(4)
C4A N10 C21 C22 -107.6(3)
C5A N10 C21 C22 80.1(3)
N10 C21 C22 N23 62.5(4)
C21 C22 N23 C28 -149.6(3)
C21 C22 N23 C24 87.1(4)
C28 N23 C24 C25 59.5(4)
C22 N23 C24 C25 -175.4(3)
N23 C24 C25 N26 -56.5(5)
C24 C25 N26 C29 -122.3(5)
C24 C25 N26 C27 54.0(5)
C29 N26 C27 C28 122.6(5)
C25 N26 C27 C28 -53.8(6)
C24 N23 C28 C27 -59.1(5)
C22 N23 C28 C27 175.5(4)
N26 C27 C28 N23 56.3(5)
C27 N26 C29 O3 -1.5(7)
C25 N26 C29 O3 174.4(5)
C27 N26 C29 C30 178.2(5)
C25 N26 C29 C30 -5.9(7)
